data_7060684
loop_
_publ_author_name
'Ge, Yuxi'
'Huang, Bin'

_publ_section_title
;
 Light-emitting analogues based on triphenylamine modified quinoxaline and
 pyridine[2,3-b]pyrazine exhibiting different mechanochromic luminescence
;
_journal_issue 25
_journal_name_full 'New Journal of Chemistry'
_journal_page_first 11304
_journal_page_last 11312
_journal_paper_doi 10.1039/D1NJ01350E
_journal_volume 45
_journal_year 2021
_chemical_formula_moiety 'C38 H27 N3'
_chemical_formula_sum 'C38 H27 N3'
_chemical_formula_weight 525.62
_space_group_crystal_system monoclinic
_space_group_IT_number 14
_space_group_name_Hall '-P 2ybc'
_space_group_name_H-M_alt 'P 1 21/c 1'
_atom_sites_solution_hydrogens geom
_atom_sites_solution_primary dual
_audit_creation_date 2020-05-19
_audit_creation_method
;
Olex2 1.3
(compiled Nov 21 2019 18:26:39 for OlexSys, GUI svn.r6003)
;
_audit_update_record
;
2021-02-25 deposited with the CCDC.	2021-05-19 downloaded from the CCDC.
;
_cell_angle_alpha 90
_cell_angle_beta 116.868(2)
_cell_angle_gamma 90
_cell_formula_units_Z 4
_cell_length_a 19.2398(13)
_cell_length_b 8.8918(6)
_cell_length_c 18.0426(9)
_cell_measurement_reflns_used 4081
_cell_measurement_temperature 150.0
_cell_measurement_theta_max 24.96
_cell_measurement_theta_min 2.37
_cell_volume 2753.5(3)
_computing_cell_refinement 'SAINT v8.37A (Bruker, 2015)'
_computing_data_reduction 'SAINT v8.37A (Bruker, 2015)'
_computing_molecular_graphics 'Olex2 1.3 (Dolomanov et al., 2009)'
_computing_publication_material 'Olex2 1.3 (Dolomanov et al., 2009)'
_computing_structure_refinement 'SHELXL 2018/3 (Sheldrick, 2015)'
_computing_structure_solution 'SHELXT 2018/2 (Sheldrick, 2018)'
_diffrn_ambient_temperature 150.0
_diffrn_measured_fraction_theta_full 0.999
_diffrn_measured_fraction_theta_max 0.999
_diffrn_measurement_device_type 'Bruker APEX-II CCD'
_diffrn_measurement_method '\f and \w scans'
_diffrn_radiation_type MoK\a
_diffrn_radiation_wavelength 0.71073
_diffrn_reflns_av_R_equivalents 0.1305
_diffrn_reflns_av_unetI/netI 0.0598
_diffrn_reflns_Laue_measured_fraction_full 0.999
_diffrn_reflns_Laue_measured_fraction_max 0.999
_diffrn_reflns_limit_h_max 24
_diffrn_reflns_limit_h_min -24
_diffrn_reflns_limit_k_max 11
_diffrn_reflns_limit_k_min -11
_diffrn_reflns_limit_l_max 22
_diffrn_reflns_limit_l_min -22
_diffrn_reflns_number 48095
_diffrn_reflns_point_group_measured_fraction_full 0.999
_diffrn_reflns_point_group_measured_fraction_max 0.999
_diffrn_reflns_theta_full 25.242
_diffrn_reflns_theta_max 26.378
_diffrn_reflns_theta_min 2.258
_diffrn_source_current 30.0
_diffrn_source_power 1.5
_diffrn_source_voltage 50.0
_diffrn_standards_number 0
_exptl_absorpt_coefficient_mu 0.074
_exptl_absorpt_correction_T_max 0.7454
_exptl_absorpt_correction_T_min 0.6418
_exptl_absorpt_correction_type multi-scan
_exptl_absorpt_process_details
;
SADABS-2016/2 (Bruker,2016/2) was used for absorption correction.
wR2(int) was 0.0760 before and 0.0702 after correction.
The Ratio of minimum to maximum transmission is 0.8610.
The \l/2 correction factor is Not present.
;
_exptl_crystal_colour yellow
_exptl_crystal_colour_primary yellow
_exptl_crystal_density_diffrn 1.268
_exptl_crystal_description block
_exptl_crystal_F_000 1104
_exptl_crystal_size_max 0.2
_exptl_crystal_size_mid 0.15
_exptl_crystal_size_min 0.1
_refine_diff_density_max 0.187
_refine_diff_density_min -0.219
_refine_diff_density_rms 0.049
_refine_ls_extinction_method none
_refine_ls_goodness_of_fit_ref 1.027
_refine_ls_hydrogen_treatment constr
_refine_ls_matrix_type full
_refine_ls_number_parameters 370
_refine_ls_number_reflns 5629
_refine_ls_number_restraints 0
_refine_ls_restrained_S_all 1.027
_refine_ls_R_factor_all 0.0971
_refine_ls_R_factor_gt 0.0492
_refine_ls_shift/su_max 0.000
_refine_ls_shift/su_mean 0.000
_refine_ls_structure_factor_coef Fsqd
_refine_ls_weighting_details 'w=1/[\s^2^(Fo^2^)+(0.0544P)^2^+0.5284P] where P=(Fo^2^+2Fc^2^)/3'
_refine_ls_weighting_scheme calc
_refine_ls_wR_factor_gt 0.1037
_refine_ls_wR_factor_ref 0.1278
_reflns_Friedel_coverage 0.000
_reflns_number_gt 3551
_reflns_number_total 5629
_reflns_threshold_expression 'I > 2\s(I)'
_cod_data_source_file d1nj01350e2.cif
_cod_data_source_block mo_0519_1_0ma
_cod_depositor_comments 'Adding full bibliography for 7060684--7060687.cif.'
_cod_database_code 7060684
_shelx_shelxl_version_number 2018/3
_shelx_space_group_comment
;
The symmetry employed for this shelxl refinement is uniquely defined
by the following loop, which should always be used as a source of
symmetry information in preference to the above space-group names.
They are only intended as comments.
;
_shelx_estimated_absorpt_t_max 0.993
_shelx_estimated_absorpt_t_min 0.985
_olex2_refinement_description
;
1. Fixed Uiso
 At 1.2 times of:
  All C(H) groups
2.a Aromatic/amide H refined with riding coordinates:
 C009(H009), C00B(H00B), C00C(H00C), C00D(H00D), C00G(H00G), C00H(H00H),
 C00I(H00I), C00K(H00K), C00L(H00L), C00N(H00N), C00O(H00O), C00P(H00P),
 C00Q(H00Q), C00R(H00R), C00S(H00S), C00T(H00T), C00U(H00U), C00V(H00V),
 C00W(H00W), C00X(H00X), C00Z(H00Z), C010(H010), C011(H011), C012(H012),
 C013(H013), C014(H014), C015(H015)
;
_olex2_submission_special_instructions 'No special instructions were received'

loop_
_space_group_symop_operation_xyz
'x, y, z'
'-x, y+1/2, -z+1/2'
'-x, -y, -z'
'x, -y-1/2, z-1/2'

loop_
_atom_site_label
_atom_site_type_symbol
_atom_site_fract_x
_atom_site_fract_y
_atom_site_fract_z
_atom_site_U_iso_or_equiv
_atom_site_adp_type
_atom_site_occupancy
_atom_site_site_symmetry_order
_atom_site_calc_flag
_atom_site_refinement_flags_posn
_atom_site_refinement_flags_adp
_atom_site_refinement_flags_occupancy
_atom_site_disorder_assembly
_atom_site_disorder_group
N001 N 0.66757(10) 0.33103(19) 0.53722(9) 0.0241(4) Uani 1 1 d . . . . .
N002 N 0.73264(10) 0.33740(19) 0.71164(9) 0.0245(4) Uani 1 1 d . . . . .
N003 N 0.29153(10) 0.3183(2) 0.76803(10) 0.0305(4) Uani 1 1 d . . . . .
C004 C 0.86184(11) 0.3095(2) 0.72762(11) 0.0220(4) Uani 1 1 d . . . . .
C005 C 0.74356(12) 0.3293(2) 0.58383(11) 0.0218(4) Uani 1 1 d . . . . .
C006 C 0.77683(12) 0.3266(2) 0.67317(11) 0.0222(4) Uani 1 1 d . . . . .
C007 C 0.62142(12) 0.3341(2) 0.57649(11) 0.0227(4) Uani 1 1 d . . . . .
C008 C 0.46775(12) 0.3551(2) 0.68997(12) 0.0244(4) Uani 1 1 d . . . . .
C009 C 0.85143(12) 0.4379(2) 0.55816(12) 0.0250(5) Uani 1 1 d . . . . .
H009 H 0.866578 0.499322 0.606046 0.030 Uiso 1 1 calc R U . . .
C00A C 0.79082(12) 0.3357(2) 0.53751(11) 0.0229(4) Uani 1 1 d . . . . .
C00B C 0.88999(12) 0.4509(2) 0.50950(12) 0.0289(5) Uani 1 1 d . . . . .
H00B H 0.930654 0.522492 0.523462 0.035 Uiso 1 1 calc R U . . .
C00C C 0.60332(12) 0.3505(2) 0.70164(12) 0.0259(5) Uani 1 1 d . . . . .
H00C H 0.624834 0.355826 0.760451 0.031 Uiso 1 1 calc R U . . .
C00D C 0.89871(12) 0.4034(2) 0.79608(11) 0.0249(5) Uani 1 1 d . . . . .
H00D H 0.869675 0.479622 0.806554 0.030 Uiso 1 1 calc R U . . .
C00E C 0.65360(12) 0.3424(2) 0.66400(11) 0.0233(4) Uani 1 1 d . . . . .
C00F C 0.21624(12) 0.2834(2) 0.70454(12) 0.0278(5) Uani 1 1 d . . . . .
C00G C 0.39795(12) 0.4346(2) 0.65004(12) 0.0256(5) Uani 1 1 d . . . . .
H00G H 0.388978 0.494401 0.602937 0.031 Uiso 1 1 calc R U . . .
C00H C 0.77000(12) 0.2452(2) 0.46722(12) 0.0275(5) Uani 1 1 d . . . . .
H00H H 0.728236 0.175790 0.451987 0.033 Uiso 1 1 calc R U . . .
C00I C 0.34147(12) 0.4282(2) 0.67752(12) 0.0277(5) Uani 1 1 d . . . . .
H00I H 0.294962 0.485254 0.650272 0.033 Uiso 1 1 calc R U . . .
C00J C 0.52392(12) 0.3508(2) 0.65461(12) 0.0246(4) Uani 1 1 d . . . . .
C00K C 0.49305(12) 0.3409(2) 0.56648(12) 0.0277(5) Uani 1 1 d . . . . .
H00K H 0.438167 0.340276 0.533190 0.033 Uiso 1 1 calc R U . . .
C00L C 0.48023(12) 0.2717(3) 0.76063(12) 0.0289(5) Uani 1 1 d . . . . .
H00L H 0.528521 0.221406 0.790849 0.035 Uiso 1 1 calc R U . . .
C00M C 0.35297(12) 0.3377(2) 0.74529(12) 0.0263(5) Uani 1 1 d . . . . .
C00N C 0.20808(13) 0.1921(2) 0.63843(12) 0.0291(5) Uani 1 1 d . . . . .
H00N H 0.252973 0.149855 0.637355 0.035 Uiso 1 1 calc R U . . .
C00O C 0.42309(12) 0.2614(3) 0.78712(12) 0.0298(5) Uani 1 1 d . . . . .
H00O H 0.431934 0.201674 0.834229 0.036 Uiso 1 1 calc R U . . .
C00P C 0.90559(12) 0.1972(2) 0.71409(12) 0.0289(5) Uani 1 1 d . . . . .
H00P H 0.881350 0.131906 0.667688 0.035 Uiso 1 1 calc R U . . .
C00Q C 0.26620(13) 0.2520(3) 0.88525(13) 0.0316(5) Uani 1 1 d . . . . .
H00Q H 0.230406 0.176919 0.852357 0.038 Uiso 1 1 calc R U . . .
C00R C 0.54034(12) 0.3322(2) 0.52914(12) 0.0287(5) Uani 1 1 d . . . . .
H00R H 0.518221 0.324822 0.470349 0.034 Uiso 1 1 calc R U . . .
C00S C 0.97732(12) 0.3869(2) 0.84911(12) 0.0289(5) Uani 1 1 d . . . . .
H00S H 1.002049 0.452526 0.895264 0.035 Uiso 1 1 calc R U . . .
C00T C 0.35969(13) 0.4449(2) 0.90187(13) 0.0318(5) Uani 1 1 d . . . . .
H00T H 0.387450 0.503785 0.880159 0.038 Uiso 1 1 calc R U . . .
C00U C 0.80945(13) 0.2556(3) 0.41972(12) 0.0318(5) Uani 1 1 d . . . . .
H00U H 0.795721 0.191739 0.372948 0.038 Uiso 1 1 calc R U . . .
C00V C 0.98395(13) 0.1803(3) 0.76778(13) 0.0336(5) Uani 1 1 d . . . . .
H00V H 1.013112 0.103123 0.758252 0.040 Uiso 1 1 calc R U . . .
C00W C 0.86917(13) 0.3594(2) 0.44048(13) 0.0307(5) Uani 1 1 d . . . . .
H00W H 0.895824 0.367892 0.407365 0.037 Uiso 1 1 calc R U . . .
C00X C 0.13489(13) 0.1623(3) 0.57414(13) 0.0346(5) Uani 1 1 d . . . . .
H00X H 0.130009 0.101358 0.528804 0.042 Uiso 1 1 calc R U . . .
C00Y C 0.30589(12) 0.3383(2) 0.85170(12) 0.0273(5) Uani 1 1 d . . . . .
C00Z C 1.01995(13) 0.2750(3) 0.83509(13) 0.0323(5) Uani 1 1 d . . . . .
H00Z H 1.073834 0.263464 0.871682 0.039 Uiso 1 1 calc R U . . .
C010 C 0.37282(14) 0.4652(3) 0.98310(13) 0.0359(5) Uani 1 1 d . . . . .
H010 H 0.410307 0.536821 1.017077 0.043 Uiso 1 1 calc R U . . .
C011 C 0.14960(13) 0.3418(3) 0.70587(13) 0.0329(5) Uani 1 1 d . . . . .
H011 H 0.154179 0.404159 0.750627 0.039 Uiso 1 1 calc R U . . .
C012 C 0.27894(13) 0.2757(3) 0.96628(13) 0.0350(5) Uani 1 1 d . . . . .
H012 H 0.250950 0.218057 0.988259 0.042 Uiso 1 1 calc R U . . .
C013 C 0.07669(13) 0.3092(3) 0.64199(14) 0.0376(6) Uani 1 1 d . . . . .
H013 H 0.031488 0.347874 0.643854 0.045 Uiso 1 1 calc R U . . .
C014 C 0.06888(14) 0.2210(3) 0.57561(14) 0.0368(6) Uani 1 1 d . . . . .
H014 H 0.018746 0.200821 0.531465 0.044 Uiso 1 1 calc R U . . .
C015 C 0.33209(14) 0.3825(3) 1.01556(14) 0.0354(6) Uani 1 1 d . . . . .
H015 H 0.340483 0.398799 1.071024 0.043 Uiso 1 1 calc R U . . .

loop_
_atom_site_aniso_label
_atom_site_aniso_U_11
_atom_site_aniso_U_22
_atom_site_aniso_U_33
_atom_site_aniso_U_23
_atom_site_aniso_U_13
_atom_site_aniso_U_12
N001 0.0239(10) 0.0255(9) 0.0237(8) -0.0001(7) 0.0115(7) -0.0015(7)
N002 0.0224(9) 0.0290(10) 0.0230(8) -0.0003(7) 0.0111(7) 0.0003(8)
N003 0.0236(10) 0.0457(12) 0.0254(9) 0.0018(8) 0.0139(8) 0.0000(8)
C004 0.0215(11) 0.0264(11) 0.0201(9) 0.0032(8) 0.0112(8) 0.0000(8)
C005 0.0247(11) 0.0190(10) 0.0219(9) -0.0004(8) 0.0108(9) -0.0016(8)
C006 0.0232(11) 0.0221(11) 0.0226(9) 0.0002(8) 0.0114(9) -0.0007(8)
C007 0.0223(11) 0.0242(11) 0.0222(9) 0.0009(8) 0.0105(8) -0.0002(9)
C008 0.0216(11) 0.0271(11) 0.0258(10) 0.0001(8) 0.0118(9) -0.0011(9)
C009 0.0257(12) 0.0249(11) 0.0253(10) 0.0016(8) 0.0123(9) 0.0017(9)
C00A 0.0236(11) 0.0248(11) 0.0214(9) 0.0028(8) 0.0111(9) 0.0028(9)
C00B 0.0250(12) 0.0293(12) 0.0335(11) 0.0068(9) 0.0143(10) 0.0024(9)
C00C 0.0242(12) 0.0326(12) 0.0226(10) 0.0007(9) 0.0120(9) 0.0000(9)
C00D 0.0227(11) 0.0291(12) 0.0247(10) 0.0003(8) 0.0123(9) 0.0027(9)
C00E 0.0218(11) 0.0250(11) 0.0220(9) 0.0024(8) 0.0090(8) 0.0009(9)
C00F 0.0233(11) 0.0345(12) 0.0288(11) 0.0074(9) 0.0145(9) 0.0010(9)
C00G 0.0257(12) 0.0264(11) 0.0258(10) 0.0034(9) 0.0127(9) -0.0015(9)
C00H 0.0276(12) 0.0299(12) 0.0257(10) -0.0029(9) 0.0127(9) -0.0034(9)
C00I 0.0233(12) 0.0291(12) 0.0301(11) 0.0026(9) 0.0118(9) 0.0040(9)
C00J 0.0243(11) 0.0219(11) 0.0293(10) 0.0030(8) 0.0137(9) 0.0015(9)
C00K 0.0221(11) 0.0325(12) 0.0255(10) 0.0016(9) 0.0082(9) -0.0004(9)
C00L 0.0237(11) 0.0354(13) 0.0282(11) 0.0075(9) 0.0122(9) 0.0069(10)
C00M 0.0240(11) 0.0320(12) 0.0256(10) -0.0007(9) 0.0136(9) -0.0009(9)
C00N 0.0262(12) 0.0330(13) 0.0316(11) 0.0060(9) 0.0161(10) 0.0018(10)
C00O 0.0301(12) 0.0355(13) 0.0267(10) 0.0080(9) 0.0153(9) 0.0034(10)
C00P 0.0306(13) 0.0292(12) 0.0251(10) 0.0001(9) 0.0111(9) 0.0052(9)
C00Q 0.0317(13) 0.0329(13) 0.0328(11) 0.0032(10) 0.0168(10) -0.0003(10)
C00R 0.0260(12) 0.0358(13) 0.0223(10) 0.0001(9) 0.0092(9) -0.0011(10)
C00S 0.0259(12) 0.0329(12) 0.0255(10) 0.0009(9) 0.0095(9) 0.0003(9)
C00T 0.0386(14) 0.0262(12) 0.0366(12) 0.0031(9) 0.0223(11) 0.0020(10)
C00U 0.0367(13) 0.0371(13) 0.0252(10) -0.0008(9) 0.0171(10) 0.0046(11)
C00V 0.0311(13) 0.0375(13) 0.0328(12) 0.0050(10) 0.0150(10) 0.0136(10)
C00W 0.0319(13) 0.0376(13) 0.0292(11) 0.0086(10) 0.0196(10) 0.0083(10)
C00X 0.0354(14) 0.0385(13) 0.0286(11) 0.0071(10) 0.0134(10) -0.0031(11)
C00Y 0.0292(12) 0.0272(11) 0.0288(10) 0.0035(9) 0.0159(9) 0.0064(10)
C00Z 0.0231(12) 0.0412(14) 0.0288(11) 0.0059(10) 0.0084(9) 0.0062(10)
C010 0.0450(15) 0.0282(12) 0.0361(12) -0.0024(10) 0.0198(11) -0.0001(11)
C011 0.0298(13) 0.0409(14) 0.0319(11) 0.0058(10) 0.0174(10) 0.0045(10)
C012 0.0375(14) 0.0405(14) 0.0350(12) 0.0077(10) 0.0233(11) 0.0054(11)
C013 0.0273(13) 0.0475(15) 0.0416(13) 0.0175(11) 0.0188(11) 0.0086(11)
C014 0.0267(13) 0.0455(15) 0.0333(12) 0.0132(11) 0.0093(10) -0.0009(11)
C015 0.0461(15) 0.0368(13) 0.0300(11) 0.0010(10) 0.0229(11) 0.0070(11)

loop_
_atom_type_symbol
_atom_type_description
_atom_type_scat_dispersion_real
_atom_type_scat_dispersion_imag
_atom_type_scat_source
C C 0.0033 0.0016 'International Tables Vol C Tables 4.2.6.8 and 6.1.1.4'
H H 0.0000 0.0000 'International Tables Vol C Tables 4.2.6.8 and 6.1.1.4'
N N 0.0061 0.0033 'International Tables Vol C Tables 4.2.6.8 and 6.1.1.4'

loop_
_geom_angle_atom_site_label_1
_geom_angle_atom_site_label_2
_geom_angle_atom_site_label_3
_geom_angle
_geom_angle_site_symmetry_1
_geom_angle_site_symmetry_3
_geom_angle_publ_flag
C005 N001 C007 117.65(16) . . ?
C006 N002 C00E 117.93(16) . . ?
C00F N003 C00M 118.14(15) . . ?
C00F N003 C00Y 121.64(17) . . ?
C00Y N003 C00M 120.20(17) . . ?
C00D C004 C006 119.52(17) . . ?
C00D C004 C00P 118.60(19) . . ?
C00P C004 C006 121.83(18) . . ?
N001 C005 C006 121.22(17) . . ?
N001 C005 C00A 115.13(16) . . ?
C006 C005 C00A 123.61(18) . . ?
N002 C006 C004 115.90(16) . . ?
N002 C006 C005 121.36(18) . . ?
C005 C006 C004 122.73(16) . . ?
N001 C007 C00E 121.47(18) . . ?
N001 C007 C00R 119.36(16) . . ?
C00R C007 C00E 119.16(17) . . ?
C00G C008 C00J 120.63(17) . . ?
C00G C008 C00L 117.89(18) . . ?
C00L C008 C00J 121.33(18) . . ?
C00A C009 H009 119.7 . . ?
C00B C009 H009 119.7 . . ?
C00B C009 C00A 120.60(19) . . ?
C009 C00A C005 121.74(17) . . ?
C009 C00A C00H 118.74(18) . . ?
C00H C00A C005 119.31(18) . . ?
C009 C00B H00B 120.0 . . ?
C00W C00B C009 120.0(2) . . ?
C00W C00B H00B 120.0 . . ?
C00E C00C H00C 119.5 . . ?
C00J C00C H00C 119.5 . . ?
C00J C00C C00E 121.05(17) . . ?
C004 C00D H00D 119.7 . . ?
C00S C00D C004 120.64(19) . . ?
C00S C00D H00D 119.7 . . ?
N002 C00E C007 120.11(17) . . ?
N002 C00E C00C 120.51(17) . . ?
C00C C00E C007 119.35(18) . . ?
C00N C00F N003 119.92(19) . . ?
C00N C00F C011 118.9(2) . . ?
C011 C00F N003 121.12(19) . . ?
C008 C00G H00G 119.3 . . ?
C00I C00G C008 121.49(18) . . ?
C00I C00G H00G 119.3 . . ?
C00A C00H H00H 119.6 . . ?
C00U C00H C00A 120.8(2) . . ?
C00U C00H H00H 119.6 . . ?
C00G C00I H00I 120.1 . . ?
C00G C00I C00M 119.89(19) . . ?
C00M C00I H00I 120.1 . . ?
C00C C00J C008 123.93(17) . . ?
C00C C00J C00K 118.39(18) . . ?
C00K C00J C008 117.64(18) . . ?
C00J C00K H00K 119.3 . . ?
C00R C00K C00J 121.47(19) . . ?
C00R C00K H00K 119.3 . . ?
C008 C00L H00L 119.6 . . ?
C00O C00L C008 120.9(2) . . ?
C00O C00L H00L 119.6 . . ?
C00I C00M N003 119.89(19) . . ?
C00O C00M N003 120.80(18) . . ?
C00O C00M C00I 119.22(18) . . ?
C00F C00N H00N 119.8 . . ?
C00X C00N C00F 120.5(2) . . ?
C00X C00N H00N 119.8 . . ?
C00L C00O C00M 120.48(19) . . ?
C00L C00O H00O 119.8 . . ?
C00M C00O H00O 119.8 . . ?
C004 C00P H00P 119.8 . . ?
C00V C00P C004 120.49(19) . . ?
C00V C00P H00P 119.8 . . ?
C00Y C00Q H00Q 119.9 . . ?
C012 C00Q H00Q 119.9 . . ?
C012 C00Q C00Y 120.2(2) . . ?
C007 C00R H00R 119.7 . . ?
C00K C00R C007 120.57(18) . . ?
C00K C00R H00R 119.7 . . ?
C00D C00S H00S 119.9 . . ?
C00Z C00S C00D 120.2(2) . . ?
C00Z C00S H00S 119.9 . . ?
C00Y C00T H00T 119.9 . . ?
C010 C00T H00T 119.9 . . ?
C010 C00T C00Y 120.3(2) . . ?
C00H C00U H00U 120.1 . . ?
C00H C00U C00W 119.82(19) . . ?
C00W C00U H00U 120.1 . . ?
C00P C00V H00V 119.8 . . ?
C00Z C00V C00P 120.3(2) . . ?
C00Z C00V H00V 119.8 . . ?
C00B C00W C00U 120.06(19) . . ?
C00B C00W H00W 120.0 . . ?
C00U C00W H00W 120.0 . . ?
C00N C00X H00X 119.8 . . ?
C014 C00X C00N 120.4(2) . . ?
C014 C00X H00X 119.8 . . ?
C00Q C00Y N003 120.7(2) . . ?
C00T C00Y N003 120.50(19) . . ?
C00T C00Y C00Q 118.85(19) . . ?
C00S C00Z H00Z 120.1 . . ?
C00V C00Z C00S 119.8(2) . . ?
C00V C00Z H00Z 120.1 . . ?
C00T C010 H010 119.6 . . ?
C00T C010 C015 120.8(2) . . ?
C015 C010 H010 119.6 . . ?
C00F C011 H011 120.0 . . ?
C013 C011 C00F 120.1(2) . . ?
C013 C011 H011 120.0 . . ?
C00Q C012 H012 119.7 . . ?
C015 C012 C00Q 120.6(2) . . ?
C015 C012 H012 119.7 . . ?
C011 C013 H013 119.6 . . ?
C014 C013 C011 120.9(2) . . ?
C014 C013 H013 119.6 . . ?
C00X C014 H014 120.4 . . ?
C013 C014 C00X 119.3(2) . . ?
C013 C014 H014 120.4 . . ?
C010 C015 C012 119.2(2) . . ?
C010 C015 H015 120.4 . . ?
C012 C015 H015 120.4 . . ?

loop_
_geom_bond_atom_site_label_1
_geom_bond_atom_site_label_2
_geom_bond_distance
_geom_bond_site_symmetry_2
_geom_bond_publ_flag
N001 C005 1.317(2) . ?
N001 C007 1.364(2) . ?
N002 C006 1.322(2) . ?
N002 C00E 1.368(2) . ?
N003 C00F 1.417(3) . ?
N003 C00M 1.426(3) . ?
N003 C00Y 1.418(2) . ?
C004 C006 1.487(3) . ?
C004 C00D 1.391(3) . ?
C004 C00P 1.397(3) . ?
C005 C006 1.441(2) . ?
C005 C00A 1.488(3) . ?
C007 C00E 1.413(3) . ?
C007 C00R 1.400(3) . ?
C008 C00G 1.395(3) . ?
C008 C00J 1.483(3) . ?
C008 C00L 1.399(3) . ?
C009 H009 0.9500 . ?
C009 C00A 1.390(3) . ?
C009 C00B 1.387(3) . ?
C00A C00H 1.399(3) . ?
C00B H00B 0.9500 . ?
C00B C00W 1.386(3) . ?
C00C H00C 0.9500 . ?
C00C C00E 1.413(3) . ?
C00C C00J 1.372(3) . ?
C00D H00D 0.9500 . ?
C00D C00S 1.384(3) . ?
C00F C00N 1.392(3) . ?
C00F C011 1.394(3) . ?
C00G H00G 0.9500 . ?
C00G C00I 1.385(3) . ?
C00H H00H 0.9500 . ?
C00H C00U 1.381(3) . ?
C00I H00I 0.9500 . ?
C00I C00M 1.395(3) . ?
C00J C00K 1.427(3) . ?
C00K H00K 0.9500 . ?
C00K C00R 1.357(3) . ?
C00L H00L 0.9500 . ?
C00L C00O 1.386(3) . ?
C00M C00O 1.389(3) . ?
C00N H00N 0.9500 . ?
C00N C00X 1.386(3) . ?
C00O H00O 0.9500 . ?
C00P H00P 0.9500 . ?
C00P C00V 1.383(3) . ?
C00Q H00Q 0.9500 . ?
C00Q C00Y 1.399(3) . ?
C00Q C012 1.385(3) . ?
C00R H00R 0.9500 . ?
C00S H00S 0.9500 . ?
C00S C00Z 1.383(3) . ?
C00T H00T 0.9500 . ?
C00T C00Y 1.393(3) . ?
C00T C010 1.382(3) . ?
C00U H00U 0.9500 . ?
C00U C00W 1.387(3) . ?
C00V H00V 0.9500 . ?
C00V C00Z 1.380(3) . ?
C00W H00W 0.9500 . ?
C00X H00X 0.9500 . ?
C00X C014 1.384(3) . ?
C00Z H00Z 0.9500 . ?
C010 H010 0.9500 . ?
C010 C015 1.383(3) . ?
C011 H011 0.9500 . ?
C011 C013 1.385(3) . ?
C012 H012 0.9500 . ?
C012 C015 1.384(3) . ?
C013 H013 0.9500 . ?
C013 C014 1.382(3) . ?
C014 H014 0.9500 . ?
C015 H015 0.9500 . ?

loop_
_geom_torsion_atom_site_label_1
_geom_torsion_atom_site_label_2
_geom_torsion_atom_site_label_3
_geom_torsion_atom_site_label_4
_geom_torsion
_geom_torsion_site_symmetry_1
_geom_torsion_site_symmetry_2
_geom_torsion_site_symmetry_3
_geom_torsion_site_symmetry_4
_geom_torsion_publ_flag
N001 C005 C006 N002 -5.2(3) . . . . ?
N001 C005 C006 C004 173.86(18) . . . . ?
N001 C005 C00A C009 130.0(2) . . . . ?
N001 C005 C00A C00H -44.8(3) . . . . ?
N001 C007 C00E N002 -4.3(3) . . . . ?
N001 C007 C00E C00C 177.85(19) . . . . ?
N001 C007 C00R C00K -177.5(2) . . . . ?
N003 C00F C00N C00X -177.26(19) . . . . ?
N003 C00F C011 C013 178.38(19) . . . . ?
N003 C00M C00O C00L 175.0(2) . . . . ?
C004 C00D C00S C00Z -0.8(3) . . . . ?
C004 C00P C00V C00Z -0.4(3) . . . . ?
C005 N001 C007 C00E 2.9(3) . . . . ?
C005 N001 C007 C00R -178.38(19) . . . . ?
C005 C00A C00H C00U 175.74(19) . . . . ?
C006 N002 C00E C007 0.8(3) . . . . ?
C006 N002 C00E C00C 178.59(19) . . . . ?
C006 C004 C00D C00S 178.10(18) . . . . ?
C006 C004 C00P C00V -177.40(19) . . . . ?
C006 C005 C00A C009 -47.9(3) . . . . ?
C006 C005 C00A C00H 137.4(2) . . . . ?
C007 N001 C005 C006 1.6(3) . . . . ?
C007 N001 C005 C00A -176.29(17) . . . . ?
C008 C00G C00I C00M -1.7(3) . . . . ?
C008 C00J C00K C00R -178.2(2) . . . . ?
C008 C00L C00O C00M -2.0(3) . . . . ?
C009 C00A C00H C00U 0.8(3) . . . . ?
C009 C00B C00W C00U 0.4(3) . . . . ?
C00A C005 C006 N002 172.53(19) . . . . ?
C00A C005 C006 C004 -8.4(3) . . . . ?
C00A C009 C00B C00W -1.3(3) . . . . ?
C00A C00H C00U C00W -1.6(3) . . . . ?
C00B C009 C00A C005 -174.15(19) . . . . ?
C00B C009 C00A C00H 0.7(3) . . . . ?
C00C C00J C00K C00R -0.4(3) . . . . ?
C00D C004 C006 N002 -47.0(3) . . . . ?
C00D C004 C006 C005 133.9(2) . . . . ?
C00D C004 C00P C00V -0.1(3) . . . . ?
C00D C00S C00Z C00V 0.3(3) . . . . ?
C00E N002 C006 C004 -175.37(17) . . . . ?
C00E N002 C006 C005 3.8(3) . . . . ?
C00E C007 C00R C00K 1.2(3) . . . . ?
C00E C00C C00J C008 178.36(19) . . . . ?
C00E C00C C00J C00K 0.8(3) . . . . ?
C00F N003 C00M C00I 47.5(3) . . . . ?
C00F N003 C00M C00O -129.1(2) . . . . ?
C00F N003 C00Y C00Q 35.5(3) . . . . ?
C00F N003 C00Y C00T -144.3(2) . . . . ?
C00F C00N C00X C014 -1.1(3) . . . . ?
C00F C011 C013 C014 -1.2(3) . . . . ?
C00G C008 C00J C00C 144.2(2) . . . . ?
C00G C008 C00J C00K -38.2(3) . . . . ?
C00G C008 C00L C00O 3.7(3) . . . . ?
C00G C00I C00M N003 -173.21(19) . . . . ?
C00G C00I C00M C00O 3.4(3) . . . . ?
C00H C00U C00W C00B 1.0(3) . . . . ?
C00I C00M C00O C00L -1.7(3) . . . . ?
C00J C008 C00G C00I 173.66(19) . . . . ?
C00J C008 C00L C00O -171.8(2) . . . . ?
C00J C00C C00E N002 -177.96(19) . . . . ?
C00J C00C C00E C007 -0.1(3) . . . . ?
C00J C00K C00R C007 -0.5(3) . . . . ?
C00L C008 C00G C00I -1.9(3) . . . . ?
C00L C008 C00J C00C -40.4(3) . . . . ?
C00L C008 C00J C00K 137.2(2) . . . . ?
C00M N003 C00F C00N 35.3(3) . . . . ?
C00M N003 C00F C011 -143.2(2) . . . . ?
C00M N003 C00Y C00Q -146.5(2) . . . . ?
C00M N003 C00Y C00T 33.7(3) . . . . ?
C00N C00F C011 C013 -0.1(3) . . . . ?
C00N C00X C014 C013 -0.2(3) . . . . ?
C00P C004 C006 N002 130.3(2) . . . . ?
C00P C004 C006 C005 -48.8(3) . . . . ?
C00P C004 C00D C00S 0.7(3) . . . . ?
C00P C00V C00Z C00S 0.3(3) . . . . ?
C00Q C012 C015 C010 -0.3(3) . . . . ?
C00R C007 C00E N002 177.00(19) . . . . ?
C00R C007 C00E C00C -0.8(3) . . . . ?
C00T C010 C015 C012 1.6(4) . . . . ?
C00Y N003 C00F C00N -146.7(2) . . . . ?
C00Y N003 C00F C011 34.8(3) . . . . ?
C00Y N003 C00M C00I -130.6(2) . . . . ?
C00Y N003 C00M C00O 52.8(3) . . . . ?
C00Y C00Q C012 C015 -1.3(3) . . . . ?
C00Y C00T C010 C015 -1.1(3) . . . . ?
C010 C00T C00Y N003 179.3(2) . . . . ?
C010 C00T C00Y C00Q -0.5(3) . . . . ?
C011 C00F C00N C00X 1.3(3) . . . . ?
C011 C013 C014 C00X 1.3(3) . . . . ?
C012 C00Q C00Y N003 -178.0(2) . . . . ?
C012 C00Q C00Y C00T 1.8(3) . . . . ?
